data_7233773
loop_
_publ_author_name
'Jieun Lee'
'Hankook Oh'
'Jinho Kim'
'Ki-Min Park'
'Kyoung Soo Yook'
'Jun Yeob Lee'
'Youngjin Kang'

_publ_section_title
;
 Fluorine-free blue phosphorescent emitters for efficient phosphorescent
 organic light emitting diodes
;
_journal_name_full 'Journal of Materials Chemistry C'
_journal_page_first 6040
_journal_page_last 6047
_journal_paper_doi 10.1039/C4TC00715H
_journal_volume 2
_journal_year 2014
_chemical_formula_moiety 'C31 H33 Ir N4 O6'
_chemical_formula_sum 'C31 H33 Ir N4 O6'
_chemical_formula_weight 749.81
_space_group_IT_number 41
_space_group_name_Hall 'A 2 -2ab'
_space_group_name_H-M_alt 'A e a 2'
_symmetry_cell_setting orthorhombic
_symmetry_space_group_name_Hall 'A 2 -2ab'
_symmetry_space_group_name_H-M 'A e a 2'
_atom_sites_solution_hydrogens geom
_atom_sites_solution_primary direct
_atom_sites_solution_secondary difmap
_cell_angle_alpha 90.00
_cell_angle_beta 90.00
_cell_angle_gamma 90.00
_cell_formula_units_Z 4
_cell_length_a 15.1324(5)
_cell_length_b 19.6891(7)
_cell_length_c 9.9117(3)
_cell_measurement_reflns_used 6658
_cell_measurement_temperature 173(2)
_cell_measurement_theta_max 28.34
_cell_measurement_theta_min 2.47
_cell_volume 2953.12(17)
_computing_cell_refinement 'Bruker APEX2'
_computing_data_collection 'Bruker APEX2'
_computing_data_reduction 'Bruker APEX2'
_computing_molecular_graphics 'Bruker SHELXTL'
_computing_publication_material 'Bruker SHELXTL'
_computing_structure_refinement 'SHELXL-97 (Sheldrick, 2008)'
_computing_structure_solution 'SHELXS-97 (Sheldrick, 2008)'
_diffrn_ambient_temperature 173(2)
_diffrn_measured_fraction_theta_full 0.998
_diffrn_measured_fraction_theta_max 0.998
_diffrn_measurement_device_type 'Bruker APEX-II CCD'
_diffrn_measurement_method '\f and \w scans'
_diffrn_radiation_monochromator graphite
_diffrn_radiation_source 'fine-focus sealed tube'
_diffrn_radiation_type MoK\a
_diffrn_radiation_wavelength 0.71073
_diffrn_reflns_av_R_equivalents 0.0422
_diffrn_reflns_av_sigmaI/netI 0.0430
_diffrn_reflns_limit_h_max 20
_diffrn_reflns_limit_h_min -19
_diffrn_reflns_limit_k_max 26
_diffrn_reflns_limit_k_min -18
_diffrn_reflns_limit_l_max 12
_diffrn_reflns_limit_l_min -13
_diffrn_reflns_number 14188
_diffrn_reflns_theta_full 28.37
_diffrn_reflns_theta_max 28.37
_diffrn_reflns_theta_min 2.07
_exptl_absorpt_coefficient_mu 4.571
_exptl_absorpt_correction_T_max 0.6578
_exptl_absorpt_correction_T_min 0.3225
_exptl_absorpt_correction_type multi-scan
_exptl_absorpt_process_details SADABS
_exptl_crystal_colour yellow
_exptl_crystal_density_diffrn 1.686
_exptl_crystal_density_method 'not measured'
_exptl_crystal_description plate
_exptl_crystal_F_000 1488
_exptl_crystal_size_max 0.32
_exptl_crystal_size_mid 0.20
_exptl_crystal_size_min 0.10
_refine_diff_density_max 0.940
_refine_diff_density_min -0.359
_refine_diff_density_rms 0.078
_refine_ls_abs_structure_details 'Flack H D (1983), Acta Cryst. A39, 876-881'
_refine_ls_abs_structure_Flack -0.004(12)
_refine_ls_extinction_method none
_refine_ls_goodness_of_fit_ref 1.055
_refine_ls_hydrogen_treatment constr
_refine_ls_matrix_type full
_refine_ls_number_parameters 191
_refine_ls_number_reflns 3636
_refine_ls_number_restraints 1
_refine_ls_restrained_S_all 1.055
_refine_ls_R_factor_all 0.0278
_refine_ls_R_factor_gt 0.0203
_refine_ls_shift/su_max 0.000
_refine_ls_shift/su_mean 0.000
_refine_ls_structure_factor_coef Fsqd
_refine_ls_weighting_details 'calc w=1/[\s^2^(Fo^2^)+(0.0000P)^2^+1.5647P] where P=(Fo^2^+2Fc^2^)/3'
_refine_ls_weighting_scheme calc
_refine_ls_wR_factor_gt 0.0504
_refine_ls_wR_factor_ref 0.0547
_reflns_number_gt 2948
_reflns_number_total 3636
_reflns_threshold_expression >2sigma(I)
_cod_data_source_file 1000001.cif
_cod_data_source_block PCOD1000001
_cod_depositor_comments
;
The following automatic conversions were performed:

data item '_symmetry_cell_setting' value 'Orthorhombic' was changed
to 'orthorhombic' in accordance with the built-in table derived from
the CIF Core dictionary named 'cif_core.dic' version 2.4.5 last
updated on 2014-11-21.

Automatic conversion script
Id: cif_fix_values 6909 2019-04-08 15:41:33Z antanas 
;
_cod_original_sg_symbol_Hall 'A 2 -2ac'
_cod_original_sg_symbol_H-M Aba2
_cod_database_code 7233773

loop_
_symmetry_equiv_pos_as_xyz
'x, y, z'
'-x, -y, z'
'x+1/2, -y+1/2, z'
'-x+1/2, y+1/2, z'
'x, y+1/2, z+1/2'
'-x, -y+1/2, z+1/2'
'x+1/2, -y+1, z+1/2'
'-x+1/2, y+1, z+1/2'

loop_
_atom_site_label
_atom_site_type_symbol
_atom_site_fract_x
_atom_site_fract_y
_atom_site_fract_z
_atom_site_U_iso_or_equiv
_atom_site_adp_type
_atom_site_occupancy
_atom_site_symmetry_multiplicity
_atom_site_calc_flag
_atom_site_refinement_flags
_atom_site_disorder_assembly
_atom_site_disorder_group
Ir1 Ir 0.0000 0.0000 -0.38441(12) 0.02064(5) Uani 1 2 d S . .
O1 O -0.03232(19) 0.22433(12) -0.1003(3) 0.0340(6) Uani 1 1 d . . .
O2 O 0.23091(16) 0.11092(13) -0.0376(3) 0.0373(6) Uani 1 1 d . . .
O3 O 0.05488(17) 0.06266(13) -0.5375(2) 0.0302(6) Uani 1 1 d . . .
N1 N -0.10542(17) 0.06384(12) -0.3716(3) 0.0246(5) Uani 1 1 d . . .
N2 N 0.10003(18) 0.16871(14) -0.0730(3) 0.0273(6) Uani 1 1 d . . .
C1 C 0.0458(2) 0.06380(18) -0.2466(3) 0.0241(8) Uani 1 1 d . . .
C2 C 0.1266(2) 0.06133(17) -0.1814(3) 0.0276(7) Uani 1 1 d . . .
H2 H 0.1649 0.0236 -0.1934 0.033 Uiso 1 1 calc R . .
C3 C 0.1507(2) 0.11490(17) -0.0981(3) 0.0283(7) Uani 1 1 d . . .
C4 C 0.0211(3) 0.16950(19) -0.1288(4) 0.0261(7) Uani 1 1 d . . .
C5 C -0.0118(2) 0.1193(2) -0.2166(4) 0.0230(7) Uani 1 1 d . . .
C6 C -0.0984(2) 0.11636(16) -0.2819(3) 0.0246(7) Uani 1 1 d . . .
C7 C -0.1716(3) 0.15775(17) -0.2582(4) 0.0311(8) Uani 1 1 d . . .
H7 H -0.1665 0.1951 -0.1980 0.037 Uiso 1 1 calc R . .
C8 C -0.2516(3) 0.14515(17) -0.3211(4) 0.0341(8) Uani 1 1 d . . .
C9 C -0.2552(3) 0.09238(18) -0.4141(4) 0.0374(9) Uani 1 1 d . . .
H9 H -0.3085 0.0836 -0.4618 0.045 Uiso 1 1 calc R . .
C10 C -0.1826(2) 0.05321(19) -0.4371(4) 0.0333(8) Uani 1 1 d . . .
H10 H -0.1862 0.0174 -0.5011 0.040 Uiso 1 1 calc R . .
C11 C 0.2613(3) 0.16846(19) 0.0368(4) 0.0431(10) Uani 1 1 d . . .
H11A H 0.3197 0.1587 0.0746 0.065 Uiso 1 1 calc R . .
H11B H 0.2197 0.1783 0.1101 0.065 Uiso 1 1 calc R . .
H11C H 0.2652 0.2079 -0.0234 0.065 Uiso 1 1 calc R . .
C12 C 0.0040(2) 0.2718(2) -0.0038(5) 0.0380(10) Uani 1 1 d . . .
H12A H -0.0381 0.3089 0.0108 0.057 Uiso 1 1 calc R . .
H12B H 0.0596 0.2903 -0.0387 0.057 Uiso 1 1 calc R . .
H12C H 0.0150 0.2484 0.0818 0.057 Uiso 1 1 calc R . .
C13 C -0.3337(3) 0.1860(2) -0.2889(5) 0.0486(10) Uani 1 1 d . . .
H13A H -0.3834 0.1690 -0.3424 0.073 Uiso 1 1 calc R . .
H13B H -0.3233 0.2339 -0.3107 0.073 Uiso 1 1 calc R . .
H13C H -0.3475 0.1816 -0.1927 0.073 Uiso 1 1 calc R . .
C14 C 0.0000 0.0000 -0.7257(7) 0.051(2) Uani 1 2 d S . .
H14 H 0.0000 0.0000 -0.8216 0.061 Uiso 1 2 calc SR . .
C15 C 0.0466(3) 0.0521(2) -0.6639(4) 0.0401(9) Uani 1 1 d . . .
C16 C 0.0937(3) 0.1029(3) -0.7526(4) 0.0574(12) Uani 1 1 d . . .
H16A H 0.1233 0.1368 -0.6959 0.086 Uiso 1 1 calc R . .
H16B H 0.0507 0.1256 -0.8111 0.086 Uiso 1 1 calc R . .
H16C H 0.1376 0.0794 -0.8081 0.086 Uiso 1 1 calc R . .

loop_
_atom_site_aniso_label
_atom_site_aniso_U_11
_atom_site_aniso_U_22
_atom_site_aniso_U_33
_atom_site_aniso_U_23
_atom_site_aniso_U_13
_atom_site_aniso_U_12
Ir1 0.02447(8) 0.01726(8) 0.02021(8) 0.000 0.000 0.00196(6)
O1 0.0335(13) 0.0243(13) 0.0443(15) -0.0126(11) -0.0003(13) 0.0033(12)
O2 0.0312(15) 0.0427(15) 0.0379(14) -0.0032(13) -0.0099(11) -0.0011(11)
O3 0.0388(16) 0.0270(14) 0.0248(12) 0.0037(11) 0.0002(11) 0.0002(12)
N1 0.0275(14) 0.0234(12) 0.0228(13) 0.0018(13) -0.0005(13) 0.0032(10)
N2 0.0279(15) 0.0293(14) 0.0248(14) 0.0023(12) -0.0002(11) -0.0038(12)
C1 0.026(2) 0.0201(18) 0.0262(17) 0.0041(14) 0.0014(14) -0.0009(15)
C2 0.0261(18) 0.0269(17) 0.0298(18) 0.0019(15) 0.0015(13) 0.0025(13)
C3 0.0255(19) 0.0325(18) 0.0270(17) 0.0028(15) 0.0015(14) -0.0046(14)
C4 0.0352(19) 0.0183(17) 0.0248(17) -0.0007(14) 0.0034(14) -0.0001(14)
C5 0.030(2) 0.0194(18) 0.0192(16) -0.0002(14) 0.0000(12) -0.0016(12)
C6 0.0299(18) 0.0217(17) 0.0223(16) 0.0035(13) 0.0004(13) -0.0010(13)
C7 0.036(2) 0.0239(17) 0.0339(18) -0.0016(15) 0.0032(15) 0.0049(15)
C8 0.0283(19) 0.0352(19) 0.039(2) 0.0036(17) -0.0001(16) 0.0088(17)
C9 0.030(2) 0.041(2) 0.042(2) -0.0011(17) -0.0111(15) 0.0042(16)
C10 0.037(2) 0.0309(18) 0.0324(17) -0.0074(15) -0.0076(16) 0.0053(16)
C11 0.040(2) 0.044(2) 0.046(2) 0.0005(19) -0.0092(18) -0.0127(18)
C12 0.044(3) 0.029(2) 0.041(2) -0.015(2) 0.0043(15) -0.0040(16)
C13 0.036(2) 0.049(3) 0.061(3) -0.003(2) 0.003(2) 0.0111(19)
C14 0.063(5) 0.067(6) 0.022(3) 0.000 0.000 -0.011(3)
C15 0.044(3) 0.043(2) 0.033(2) 0.0072(19) 0.0031(17) 0.0021(18)
C16 0.072(3) 0.066(3) 0.034(2) 0.017(2) 0.007(2) -0.014(3)

loop_
_atom_type_symbol
_atom_type_description
_atom_type_scat_dispersion_real
_atom_type_scat_dispersion_imag
_atom_type_scat_source
C C 0.0033 0.0016 'International Tables Vol C Tables 4.2.6.8 and 6.1.1.4'
H H 0.0000 0.0000 'International Tables Vol C Tables 4.2.6.8 and 6.1.1.4'
N N 0.0061 0.0033 'International Tables Vol C Tables 4.2.6.8 and 6.1.1.4'
O O 0.0106 0.0060 'International Tables Vol C Tables 4.2.6.8 and 6.1.1.4'
Ir Ir -1.4442 7.9887 'International Tables Vol C Tables 4.2.6.8 and 6.1.1.4'

loop_
_geom_angle_atom_site_label_1
_geom_angle_atom_site_label_2
_geom_angle_atom_site_label_3
_geom_angle
_geom_angle_site_symmetry_1
_geom_angle_site_symmetry_3
C1 Ir1 C1 92.8(2) 2 .
C1 Ir1 N1 94.25(13) 2 .
C1 Ir1 N1 80.78(13) . .
C1 Ir1 N1 80.78(13) 2 2
C1 Ir1 N1 94.25(13) . 2
N1 Ir1 N1 172.84(17) . 2
C1 Ir1 O3 89.27(10) 2 2
C1 Ir1 O3 175.90(14) . 2
N1 Ir1 O3 95.56(10) . 2
N1 Ir1 O3 89.56(10) 2 2
C1 Ir1 O3 175.90(14) 2 .
C1 Ir1 O3 89.27(10) . .
N1 Ir1 O3 89.56(10) . .
N1 Ir1 O3 95.56(10) 2 .
O3 Ir1 O3 88.86(14) 2 .
C4 O1 C12 114.8(3) . .
C3 O2 C11 118.1(3) . .
C15 O3 Ir1 124.6(3) . .
C10 N1 C6 119.8(3) . .
C10 N1 Ir1 123.4(2) . .
C6 N1 Ir1 116.5(2) . .
C4 N2 C3 117.0(3) . .
C2 C1 C5 117.9(3) . .
C2 C1 Ir1 127.5(3) . .
C5 C1 Ir1 114.5(3) . .
C1 C2 C3 118.9(3) . .
N2 C3 O2 118.6(3) . .
N2 C3 C2 124.3(3) . .
O2 C3 C2 117.1(3) . .
N2 C4 O1 117.1(3) . .
N2 C4 C5 124.9(3) . .
O1 C4 C5 118.0(3) . .
C4 C5 C1 116.7(3) . .
C4 C5 C6 128.2(3) . .
C1 C5 C6 115.1(3) . .
N1 C6 C7 119.3(3) . .
N1 C6 C5 112.8(3) . .
C7 C6 C5 127.9(3) . .
C8 C7 C6 120.9(3) . .
C7 C8 C9 117.8(3) . .
C7 C8 C13 121.8(3) . .
C9 C8 C13 120.3(4) . .
C10 C9 C8 120.2(4) . .
N1 C10 C9 121.9(3) . .
C15 C14 C15 127.5(6) . 2
O3 C15 C14 127.2(4) . .
O3 C15 C16 114.6(4) . .
C14 C15 C16 118.2(4) . .

loop_
_geom_bond_atom_site_label_1
_geom_bond_atom_site_label_2
_geom_bond_distance
_geom_bond_site_symmetry_2
Ir1 C1 1.981(4) 2
Ir1 C1 1.981(4) .
Ir1 N1 2.035(2) .
Ir1 N1 2.035(2) 2
Ir1 O3 2.125(3) 2
Ir1 O3 2.125(3) .
O1 C4 1.378(4) .
O1 C12 1.445(5) .
O2 C3 1.356(4) .
O2 C11 1.427(4) .
O3 C15 1.276(4) .
N1 C10 1.352(4) .
N1 C6 1.368(4) .
N2 C4 1.316(4) .
N2 C3 1.332(4) .
C1 C2 1.383(5) .
C1 C5 1.430(5) .
C2 C3 1.388(5) .
C4 C5 1.407(5) .
C5 C6 1.463(5) .
C6 C7 1.396(5) .
C7 C8 1.384(5) .
C8 C9 1.390(5) .
C8 C13 1.514(5) .
C9 C10 1.363(5) .
C14 C15 1.387(5) .
C14 C15 1.387(5) 2
C15 C16 1.511(6) .
